data_2206253
loop_
_publ_author_name
'Graham Smith'
'Urs D. Wermuth'
'David J. Young'
'Peter C. Healy'

_publ_section_title
;
 Brucinium 2-carboxy-6-nitrophthalate dihydrate: the 1:1
 proton-transfer compound of brucine with 3-nitrophthalic acid
;
_journal_issue 7
_journal_name_full 'Acta Crystallographica Section E'
_journal_page_first o2008
_journal_page_last o2011
_journal_paper_doi 10.1107/S1600536805017149
_journal_volume 61
_journal_year 2005
_chemical_formula_iupac 'C23 H27 N2 O4 +, C8 H4 N O6 -, 2H2 O'
_chemical_formula_moiety 'C23 H27 N2 O4 +, C8 H4 N O6 -, 2H2 O'
_chemical_formula_sum 'C31 H35 N3 O12'
_chemical_formula_weight 641.62
_chemical_melting_point 472.7(17)
_chemical_name_common 'brucinium 3-nitrohydrogenphthalate dihydrate'
_chemical_name_systematic
;
2,3-dimethoxystrychnidinium-10-one  2-carboxy-6-nitrophthalate
dihydrate
;
_space_group_IT_number 19
_symmetry_cell_setting orthorhombic
_symmetry_space_group_name_Hall 'P 2ac 2ab'
_symmetry_space_group_name_H-M 'P 21 21 21'
_atom_sites_solution_hydrogens geom
_atom_sites_solution_primary direct
_atom_sites_solution_secondary difmap
_audit_creation_method 'SHELXL97 (Sheldrick, 1997) '
_cell_angle_alpha 90.00
_cell_angle_beta 90.00
_cell_angle_gamma 90.00
_cell_formula_units_Z 4
_cell_length_a 12.7001(14)
_cell_length_b 32.015(5)
_cell_length_c 7.3041(19)
_cell_measurement_reflns_used 25
_cell_measurement_temperature 297(2)
_cell_measurement_theta_max 17.23
_cell_measurement_theta_min 12.65
_cell_volume 2969.8(10)
_computing_cell_refinement
;
MSC/AFC Diffractometer Control Software
;
_computing_data_collection
;
MSC/AFC Diffractometer Control Software (Molecular Structure Corporation,
1999)
;
_computing_data_reduction
;
TEXSAN for Windows (Molecular Structure Corporation, 1999)
;
_computing_molecular_graphics 'PLATON (Spek, 2003)'
_computing_publication_material PLATON
_computing_structure_refinement 'SHELXL97 (Sheldrick, 1997)'
_computing_structure_solution 'SIR92  (Altomare <i>et al.</i>, 1994)'
_diffrn_ambient_temperature 297(2)
_diffrn_measured_fraction_theta_full 0.982
_diffrn_measured_fraction_theta_max 0.982
_diffrn_measurement_device_type 'Rigaku AFC-7R'
_diffrn_measurement_method \w--2\q
_diffrn_radiation_monochromator graphite
_diffrn_radiation_source 'Rigaku rotating anode'
_diffrn_radiation_type MoK\a
_diffrn_radiation_wavelength 0.71069
_diffrn_reflns_av_R_equivalents 0.0283
_diffrn_reflns_av_sigmaI/netI 0.0381
_diffrn_reflns_limit_h_max 16
_diffrn_reflns_limit_h_min -7
_diffrn_reflns_limit_k_max 18
_diffrn_reflns_limit_k_min -41
_diffrn_reflns_limit_l_max 9
_diffrn_reflns_limit_l_min -4
_diffrn_reflns_number 5089
_diffrn_reflns_theta_full 27.73
_diffrn_reflns_theta_max 27.73
_diffrn_reflns_theta_min 2.54
_diffrn_standards_decay_% 2.1
_diffrn_standards_interval_time 150
_diffrn_standards_number 3
_exptl_absorpt_coefficient_mu 0.111
_exptl_absorpt_correction_type none
_exptl_crystal_colour orange--yellow
_exptl_crystal_density_diffrn 1.435
_exptl_crystal_density_method 'not measured'
_exptl_crystal_description prism
_exptl_crystal_F_000 1352
_exptl_crystal_size_max 0.40
_exptl_crystal_size_mid 0.35
_exptl_crystal_size_min 0.35
_refine_diff_density_max 0.423
_refine_diff_density_min -0.356
_refine_ls_extinction_coef 0.0072(15)
_refine_ls_extinction_expression Fc^*^=kFc[1+0.001xFc^2^\l^3^/sin(2\q)]^-1/4^
_refine_ls_extinction_method SHELXL97
_refine_ls_goodness_of_fit_ref 1.169
_refine_ls_hydrogen_treatment mixed
_refine_ls_matrix_type full
_refine_ls_number_parameters 424
_refine_ls_number_reflns 3974
_refine_ls_number_restraints 0
_refine_ls_restrained_S_all 1.160
_refine_ls_R_factor_all 0.0935
_refine_ls_R_factor_gt 0.0650
_refine_ls_shift/su_max 0.002
_refine_ls_shift/su_mean 0.000
_refine_ls_structure_factor_coef Fsqd
_refine_ls_weighting_details 'w=1/[\s^2^(Fo^2^)+(0.1P)^2^+0.4458P] where P=(Fo^2^+2Fc^2^)/3'
_refine_ls_weighting_scheme calc
_refine_ls_wR_factor_gt 0.1626
_refine_ls_wR_factor_ref 0.1794
_reflns_number_gt 2953
_reflns_number_total 3974
_reflns_threshold_expression F^2^>2\s(F)^2^
_cod_data_source_file ob6527.cif
_cod_data_source_block I
_cod_depositor_comments
;
The following automatic conversions were performed:

'_chemical_melting_point' value '471.0--474.4' was changed to
'472.7(17)' - the average value was taken and precision was
estimated.

Automatic conversion script
Id: cif_fix_values 1646 2011-03-28 12:23:43Z adriana 

The following automatic conversions were performed:

'_chemical_melting_point' value '471.0--474.4' was changed to
'472.7(17)' - the average value was taken and precision was
estimated.

Automatic conversion script
Id: cif_fix_values 1715 2011-07-08 13:25:40Z adriana 
;
_cod_original_sg_symbol_Hall 'P2ac 2ab'
_cod_database_code 2206253
_cod_database_fobs_code 2206253

loop_
_symmetry_equiv_pos_as_xyz
'x, y, z'
'-x+1/2, -y, z+1/2'
'x+1/2, -y+1/2, -z'
'-x, y+1/2, -z+1/2'

loop_
_atom_site_aniso_label
_atom_site_aniso_U_11
_atom_site_aniso_U_22
_atom_site_aniso_U_33
_atom_site_aniso_U_12
_atom_site_aniso_U_13
_atom_site_aniso_U_23
O21 0.0277(13) 0.0426(16) 0.104(3) 0.0039(12) 0.0008(17) 0.0032(18)
O24 0.0303(14) 0.0590(19) 0.083(2) 0.0060(14) 0.0015(16) -0.0018(18)
O25 0.0484(16) 0.0401(15) 0.0628(18) -0.0029(14) -0.0077(16) 0.0021(14)
O31 0.0298(13) 0.0503(17) 0.117(3) -0.0079(13) 0.0044(19) 0.004(2)
N9 0.0288(14) 0.0371(16) 0.0462(18) 0.0012(13) -0.0007(14) 0.0025(14)
N19 0.0320(16) 0.0426(19) 0.0525(19) -0.0014(15) 0.0005(16) 0.0019(16)
C1 0.0326(18) 0.041(2) 0.057(3) 0.0024(16) -0.0025(18) 0.0023(19)
C2 0.0266(16) 0.046(2) 0.062(3) 0.0031(16) -0.0005(19) -0.001(2)
C3 0.0281(17) 0.045(2) 0.062(3) -0.0052(16) -0.001(2) -0.001(2)
C4 0.0319(18) 0.041(2) 0.054(2) -0.0016(16) -0.0027(19) 0.0007(19)
C5 0.0292(17) 0.040(2) 0.046(2) 0.0014(15) -0.0036(17) -0.0012(17)
C6 0.0280(17) 0.040(2) 0.045(2) -0.0007(15) -0.0028(16) 0.0002(17)
C7 0.0269(16) 0.0377(19) 0.044(2) 0.0012(15) -0.0033(15) -0.0001(17)
C8 0.0266(15) 0.0385(18) 0.0392(19) -0.0003(15) 0.0014(16) 0.0013(16)
C10 0.0377(18) 0.0409(19) 0.045(2) 0.0011(16) -0.0019(18) -0.0001(18)
C11 0.0352(19) 0.047(2) 0.064(3) 0.0084(18) -0.001(2) 0.006(2)
C12 0.039(2) 0.051(2) 0.059(3) 0.0076(19) -0.010(2) 0.008(2)
C13 0.0374(19) 0.046(2) 0.040(2) 0.0003(18) -0.0040(18) 0.0030(17)
C14 0.042(2) 0.059(3) 0.039(2) -0.002(2) -0.0095(18) 0.001(2)
C15 0.046(2) 0.055(3) 0.044(2) -0.006(2) -0.0004(19) -0.005(2)
C16 0.0369(19) 0.0376(19) 0.047(2) -0.0020(16) 0.0048(18) -0.0023(17)
C17 0.0351(19) 0.042(2) 0.047(2) -0.0002(17) -0.0058(18) 0.0055(17)
C18 0.042(2) 0.050(2) 0.044(2) -0.0066(19) 0.0008(19) 0.0034(18)
C20 0.034(2) 0.058(3) 0.057(3) -0.0103(19) -0.004(2) -0.001(2)
C21 0.042(2) 0.045(2) 0.056(3) -0.0056(18) -0.016(2) -0.001(2)
C22 0.035(2) 0.058(3) 0.070(3) -0.004(2) -0.009(2) 0.002(3)
C23 0.034(2) 0.069(3) 0.113(5) 0.001(2) -0.016(3) 0.001(3)
C211 0.036(2) 0.052(2) 0.070(3) 0.0092(18) 0.007(2) -0.001(2)
C311 0.045(2) 0.053(3) 0.137(6) -0.013(2) 0.012(3) 0.005(3)
O11P 0.0286(14) 0.0553(19) 0.109(3) -0.0012(14) -0.0128(18) -0.009(2)
O12P 0.0405(16) 0.0462(17) 0.107(3) 0.0017(14) -0.014(2) -0.009(2)
O21P 0.0410(15) 0.0510(17) 0.080(2) 0.0003(14) -0.0163(17) 0.0102(17)
O22P 0.0440(17) 0.067(2) 0.074(2) 0.0182(16) 0.0005(18) -0.0104(18)
O31P 0.0398(18) 0.071(2) 0.153(4) 0.0016(18) -0.025(3) 0.001(3)
O32P 0.0498(19) 0.080(3) 0.098(3) -0.0277(19) -0.006(2) 0.010(2)
N31P 0.0349(17) 0.062(2) 0.068(3) -0.0073(18) -0.0094(19) -0.004(2)
C1P 0.0293(17) 0.044(2) 0.048(2) 0.0053(16) -0.0064(18) -0.0016(19)
C2P 0.0302(18) 0.047(2) 0.043(2) -0.0014(16) -0.0028(17) 0.0010(18)
C3P 0.0306(18) 0.051(2) 0.052(2) -0.0040(18) -0.0060(19) -0.0017(19)
C4P 0.051(3) 0.045(2) 0.076(3) -0.008(2) -0.010(3) 0.000(2)
C5P 0.050(2) 0.044(2) 0.088(4) 0.005(2) -0.014(3) -0.011(2)
C6P 0.0327(19) 0.057(3) 0.069(3) 0.0062(19) -0.010(2) -0.006(2)
C11P 0.0294(17) 0.047(2) 0.057(3) 0.0001(17) -0.0095(18) 0.002(2)
C21P 0.0253(17) 0.043(2) 0.066(3) 0.0006(16) -0.010(2) -0.002(2)
O1W 0.062(2) 0.078(3) 0.190(5) -0.007(2) 0.027(3) 0.035(3)
O2W 0.096(3) 0.078(3) 0.089(3) -0.003(2) -0.005(3) -0.026(2)

loop_
_atom_site_label
_atom_site_fract_x
_atom_site_fract_y
_atom_site_fract_z
_atom_site_U_iso_or_equiv
_atom_site_thermal_displace_type
_atom_site_occupancy
_atom_site_type_symbol
O21 0.6655(2) 0.38581(9) 0.6358(6) 0.0581(12) Uani 1.000 O
O24 -0.0224(2) 0.46150(10) 0.6768(5) 0.0574(10) Uani 1.000 O
O25 0.3019(2) 0.53119(9) 0.6290(4) 0.0504(9) Uani 1.000 O
O31 0.6614(2) 0.46483(10) 0.5884(6) 0.0657(12) Uani 1.000 O
N9 0.2780(2) 0.46301(10) 0.7060(4) 0.0374(9) Uani 1.000 N
N19 0.1573(3) 0.32646(11) 0.7461(5) 0.0424(10) Uani 1.000 N
C1 0.4752(3) 0.38188(13) 0.6829(6) 0.0435(13) Uani 1.000 C
C2 0.5671(3) 0.40331(13) 0.6512(7) 0.0449(13) Uani 1.000 C
C3 0.5657(3) 0.44730(13) 0.6291(7) 0.0450(13) Uani 1.000 C
C4 0.4732(3) 0.46973(13) 0.6447(6) 0.0423(11) Uani 1.000 C
C5 0.3808(3) 0.44698(12) 0.6822(6) 0.0384(11) Uani 1.000 C
C6 0.3813(3) 0.40413(12) 0.6975(6) 0.0377(11) Uani 1.000 C
C7 0.2720(3) 0.38780(12) 0.7409(5) 0.0362(11) Uani 1.000 C
C8 0.2022(3) 0.42771(12) 0.7137(5) 0.0348(10) Uani 1.000 C
C10 0.2431(4) 0.50144(13) 0.6576(6) 0.0412(11) Uani 1.000 C
C11 0.1249(3) 0.50543(14) 0.6454(7) 0.0487(14) Uani 1.000 C
C12 0.0656(3) 0.46835(14) 0.5601(6) 0.0497(14) Uani 1.000 C
C13 0.1393(3) 0.43117(13) 0.5372(6) 0.0411(11) Uani 1.000 C
C14 0.0946(3) 0.38906(14) 0.4714(6) 0.0467(14) Uani 1.000 C
C15 0.1886(4) 0.36032(14) 0.4419(6) 0.0483(14) Uani 1.000 C
C16 0.2368(3) 0.35014(12) 0.6252(6) 0.0405(11) Uani 1.000 C
C17 0.2632(3) 0.37045(12) 0.9358(6) 0.0414(11) Uani 1.000 C
C18 0.1617(3) 0.34605(13) 0.9339(6) 0.0453(12) Uani 1.000 C
C20 0.0467(3) 0.32614(15) 0.6693(7) 0.0497(16) Uani 1.000 C
C21 0.0175(3) 0.36902(13) 0.6057(7) 0.0477(14) Uani 1.000 C
C22 -0.0678(4) 0.38784(15) 0.6642(7) 0.0543(16) Uani 1.000 C
C23 -0.0976(4) 0.43156(18) 0.6111(10) 0.072(2) Uani 1.000 C
C211 0.6684(3) 0.34136(14) 0.6379(7) 0.0527(14) Uani 1.000 C
C311 0.6643(4) 0.50830(16) 0.5620(11) 0.078(2) Uani 1.000 C
O11P 0.4167(2) 0.28992(11) 0.1063(6) 0.0643(13) Uani 1.000 O
O12P 0.5554(2) 0.24858(10) 0.0583(6) 0.0646(13) Uani 1.000 O
O21P 0.7565(2) 0.25080(9) 0.2464(5) 0.0573(10) Uani 1.000 O
O22P 0.7889(3) 0.27031(11) -0.0427(5) 0.0617(11) Uani 1.000 O
O31P 0.9101(3) 0.32260(13) 0.2268(7) 0.0879(16) Uani 1.000 O
O32P 0.9105(3) 0.38559(12) 0.1284(6) 0.0759(15) Uani 1.000 O
N31P 0.8653(3) 0.35343(14) 0.1759(6) 0.0550(13) Uani 1.000 N
C1P 0.5835(3) 0.31965(13) 0.1418(6) 0.0404(11) Uani 1.000 C
C2P 0.6941(3) 0.31643(13) 0.1438(6) 0.0401(11) Uani 1.000 C
C3P 0.7487(3) 0.35352(14) 0.1702(6) 0.0445(11) Uani 1.000 C
C4P 0.7009(4) 0.39179(14) 0.1968(8) 0.0573(16) Uani 1.000 C
C5P 0.5930(4) 0.39382(15) 0.1970(8) 0.0607(16) Uani 1.000 C
C6P 0.5350(3) 0.35814(15) 0.1703(7) 0.0529(15) Uani 1.000 C
C11P 0.5176(3) 0.28200(13) 0.0976(6) 0.0445(13) Uani 1.000 C
C21P 0.7506(3) 0.27520(13) 0.1147(7) 0.0448(13) Uani 1.000 C
O1W 0.4598(3) 0.27687(14) 0.6112(9) 0.110(2) Uani 1.000 O
O2W 0.6736(4) 0.24351(13) 0.6213(6) 0.0877(17) Uani 1.000 O
H1 0.476000 0.351800 0.695100 0.0530 Uiso 1.000 H
H4 0.472600 0.499100 0.628900 0.0530 Uiso 1.000 H
H8 0.155900 0.431000 0.815800 0.0420 Uiso 1.000 H
H11A 0.107700 0.530000 0.579000 0.0590 Uiso 1.000 H
H11B 0.098400 0.509000 0.769600 0.0590 Uiso 1.000 H
H12 0.040400 0.476400 0.442700 0.0590 Uiso 1.000 H
H13 0.189700 0.439400 0.445900 0.0500 Uiso 1.000 H
H14 0.060000 0.393700 0.356400 0.0570 Uiso 1.000 H
H15A 0.166400 0.335100 0.381700 0.0610 Uiso 1.000 H
H15B 0.240400 0.373500 0.364900 0.0610 Uiso 1.000 H
H16 0.297100 0.332200 0.605300 0.0490 Uiso 1.000 H
H17A 0.259700 0.392300 1.025400 0.0500 Uiso 1.000 H
H17B 0.320600 0.352500 0.966000 0.0500 Uiso 1.000 H
H18A 0.161200 0.325300 1.027200 0.0560 Uiso 1.000 H
H18B 0.103000 0.364200 0.951600 0.0560 Uiso 1.000 H
H19 0.189(4) 0.2994(14) 0.757(6) 0.054(13) Uiso 1.000 H
H20A 0.043200 0.307300 0.566800 0.0600 Uiso 1.000 H
H20B -0.002000 0.316800 0.759700 0.0600 Uiso 1.000 H
H21A 0.671100 0.331500 0.760300 0.0630 Uiso 1.000 H
H21B 0.730300 0.331500 0.574500 0.0630 Uiso 1.000 H
H21C 0.608300 0.330000 0.578300 0.0630 Uiso 1.000 H
H22 -0.113100 0.373700 0.752500 0.0670 Uiso 1.000 H
H23A -0.100600 0.432800 0.479000 0.0860 Uiso 1.000 H
H23B -0.166600 0.438200 0.656200 0.0860 Uiso 1.000 H
H31A 0.661800 0.523100 0.674500 0.0900 Uiso 1.000 H
H31B 0.602500 0.516800 0.491000 0.0900 Uiso 1.000 H
H31C 0.724600 0.516500 0.494600 0.0900 Uiso 1.000 H
H4P 0.742600 0.416000 0.214500 0.0690 Uiso 1.000 H
H5P 0.558900 0.419800 0.220300 0.0730 Uiso 1.000 H
H6P 0.460300 0.359600 0.170900 0.0630 Uiso 1.000 H
H11P 0.374(7) 0.264(3) 0.080(12) 0.16(3) Uiso 1.000 H
H11W 0.512500 0.255900 0.614000 0.0450 Uiso 1.000 H
H12W 0.403700 0.264400 0.693300 0.0450 Uiso 1.000 H
H21W 0.708600 0.252900 0.725000 0.0450 Uiso 1.000 H
H22W 0.700000 0.243200 0.508000 0.0450 Uiso 1.000 H

loop_
_atom_type_symbol
_atom_type_description
_atom_type_scat_dispersion_real
_atom_type_scat_dispersion_imag
_atom_type_scat_source
C C 0.0033 0.0016 'International Tables Vol C Tables 4.2.6.8 and 6.1.1.4'
H H 0.0000 0.0000 'International Tables Vol C Tables 4.2.6.8 and 6.1.1.4'
N N 0.0061 0.0033 'International Tables Vol C Tables 4.2.6.8 and 6.1.1.4'
O O 0.0106 0.0060 'International Tables Vol C Tables 4.2.6.8 and 6.1.1.4'

loop_
_geom_angle_atom_site_label_1
_geom_angle_atom_site_label_2
_geom_angle_atom_site_label_3
_geom_angle
_geom_angle_publ_flag
C2 O21 C211 115.5(3) no
C12 O24 C23 115.2(4) no
C3 O31 C311 117.3(3) no
C11P O11P H11P 111(5) no
H11W O1W H12W 101.81 no
H21W O2W H22W 125.45 no
C8 N9 C10 119.3(3) no
C5 N9 C10 126.9(3) no
C5 N9 C8 109.1(3) no
C16 N19 C18 107.0(3) no
C16 N19 C20 113.5(3) no
C18 N19 C20 112.0(3) no
C18 N19 H19 107(3) no
C20 N19 H19 114(3) no
C16 N19 H19 103(3) no
O31P N31P C3P 119.0(4) no
O32P N31P C3P 117.2(4) no
O31P N31P O32P 123.8(4) no
C2 C1 C6 119.0(4) no
O21 C2 C3 114.0(3) no
C1 C2 C3 120.3(4) no
O21 C2 C1 125.7(4) no
O31 C3 C4 124.0(4) no
C2 C3 C4 121.2(4) no
O31 C3 C2 114.8(3) no
C3 C4 C5 117.1(4) no
C4 C5 C6 121.8(4) no
N9 C5 C4 127.3(3) no
N9 C5 C6 110.9(3) no
C5 C6 C7 110.9(3) no
C1 C6 C7 128.5(4) no
C1 C6 C5 120.5(4) no
C6 C7 C8 102.1(3) no
C8 C7 C17 111.8(3) no
C16 C7 C17 101.8(3) no
C6 C7 C17 112.7(3) no
C8 C7 C16 113.9(3) no
C6 C7 C16 114.9(3) no
N9 C8 C13 104.6(3) no
C7 C8 C13 117.6(3) no
N9 C8 C7 105.0(3) no
N9 C10 C11 114.7(4) no
O25 C10 N9 123.4(4) no
O25 C10 C11 121.9(4) no
C10 C11 C12 116.5(4) no
O24 C12 C11 105.1(3) no
C11 C12 C13 110.3(3) no
O24 C12 C13 115.3(4) no
C12 C13 C14 119.5(3) no
C8 C13 C12 106.7(3) no
C8 C13 C14 113.2(3) no
C13 C14 C15 106.5(3) no
C15 C14 C21 109.9(4) no
C13 C14 C21 113.8(4) no
C14 C15 C16 108.9(4) no
N19 C16 C15 110.4(3) no
C7 C16 C15 115.9(3) no
N19 C16 C7 105.1(3) no
C7 C17 C18 104.0(3) no
N19 C18 C17 104.8(3) no
N19 C20 C21 109.8(3) no
C20 C21 C22 121.7(4) no
C14 C21 C22 123.1(4) no
C14 C21 C20 115.2(3) no
C21 C22 C23 123.5(5) no
O24 C23 C22 111.6(4) no
C6 C1 H1 120.73 no
C2 C1 H1 120.26 no
C5 C4 H4 122.03 no
C3 C4 H4 120.84 no
C7 C8 H8 109.81 no
N9 C8 H8 110.15 no
C13 C8 H8 109.29 no
C12 C11 H11A 108.66 no
C10 C11 H11B 107.37 no
H11A C11 H11B 107.39 no
C12 C11 H11B 107.38 no
C10 C11 H11A 109.21 no
O24 C12 H12 108.52 no
C11 C12 H12 108.72 no
C13 C12 H12 108.64 no
C12 C13 H13 105.73 no
C8 C13 H13 104.97 no
C14 C13 H13 105.60 no
C21 C14 H14 109.49 no
C13 C14 H14 107.85 no
C15 C14 H14 109.19 no
C16 C15 H15A 110.09 no
C16 C15 H15B 109.63 no
C14 C15 H15B 110.70 no
C14 C15 H15A 110.01 no
H15A C15 H15B 107.53 no
C15 C16 H16 108.42 no
N19 C16 H16 108.21 no
C7 C16 H16 108.51 no
H17A C17 H17B 108.48 no
C7 C17 H17A 111.90 no
C18 C17 H17A 110.16 no
C7 C17 H17B 112.17 no
C18 C17 H17B 110.08 no
C17 C18 H18B 110.57 no
N19 C18 H18A 111.13 no
C17 C18 H18A 111.15 no
H18A C18 H18B 108.84 no
N19 C18 H18B 110.32 no
H20A C20 H20B 108.20 no
N19 C20 H20B 110.36 no
N19 C20 H20A 109.61 no
C21 C20 H20A 108.79 no
C21 C20 H20B 110.01 no
C21 C22 H22 119.30 no
C23 C22 H22 117.05 no
O24 C23 H23B 110.16 no
H23A C23 H23B 107.31 no
C22 C23 H23A 107.83 no
O24 C23 H23A 109.42 no
C22 C23 H23B 110.36 no
C2P C1P C11P 119.9(4) no
C2P C1P C6P 120.3(4) no
C6P C1P C11P 119.7(3) no
C1P C2P C3P 115.9(4) no
C1P C2P C21P 122.3(4) no
C3P C2P C21P 121.8(3) no
C2P C3P C4P 124.0(4) no
N31P C3P C2P 120.1(4) no
N31P C3P C4P 115.9(4) no
C3P C4P C5P 118.8(4) no
C4P C5P C6P 119.8(4) no
C1P C6P C5P 121.3(4) no
O11P C11P O12P 125.0(4) no
O12P C11P C1P 122.7(3) no
O11P C11P C1P 112.3(4) no
O22P C21P C2P 114.8(4) no
O21P C21P C2P 117.9(4) no
O21P C21P O22P 127.3(4) no
C5P C4P H4P 121.29 no
C3P C4P H4P 119.94 no
C4P C5P H5P 119.70 no
C6P C5P H5P 120.50 no
C1P C6P H6P 119.06 no
C5P C6P H6P 119.62 no
O21 C211 H21C 110.89 no
O21 C211 H21A 110.10 no
O21 C211 H21B 110.04 no
H21B C211 H21C 108.00 no
H21A C211 H21B 108.29 no
H21A C211 H21C 109.46 no
H31B C311 H31C 107.20 no
O31 C311 H31A 112.01 no
O31 C311 H31B 109.08 no
O31 C311 H31C 111.52 no
H31A C311 H31B 107.03 no
H31A C311 H31C 109.79 no

loop_
_geom_bond_atom_site_label_1
_geom_bond_atom_site_label_2
_geom_bond_distance
_geom_bond_publ_flag
O21 C2 1.374(5) no
O21 C211 1.424(5) no
O24 C12 1.423(5) no
O24 C23 1.436(6) no
O25 C10 1.228(5) no
O31 C3 1.371(5) no
O31 C311 1.405(6) no
O11P C11P 1.308(5) no
O12P C11P 1.207(5) no
O21P C21P 1.241(6) no
O22P C21P 1.258(6) no
O31P N31P 1.198(6) no
O32P N31P 1.229(6) no
O11P H11P 1.01(9) no
O1W H12W 1.0132 no
O1W H11W 0.9482 no
O2W H21W 0.9283 no
O2W H22W 0.8929 no
N9 C8 1.486(5) no
N9 C10 1.355(5) no
N9 C5 1.414(5) no
N19 C16 1.541(5) no
N19 C18 1.509(6) no
N19 C20 1.513(6) no
N19 H19 0.96(5) no
N31P C3P 1.481(5) no
C1 C2 1.374(6) no
C1 C6 1.393(5) no
C2 C3 1.418(6) no
C3 C4 1.382(6) no
C4 C5 1.408(6) no
C5 C6 1.376(5) no
C6 C7 1.517(5) no
C7 C16 1.539(6) no
C7 C17 1.532(6) no
C7 C8 1.568(5) no
C8 C13 1.521(6) no
C10 C11 1.509(6) no
C11 C12 1.538(6) no
C12 C13 1.523(6) no
C13 C14 1.540(6) no
C14 C15 1.523(6) no
C14 C21 1.527(6) no
C15 C16 1.508(6) no
C17 C18 1.507(5) no
C20 C21 1.496(6) no
C21 C22 1.311(6) no
C22 C23 1.501(8) no
C1 H1 0.9672 no
C4 H4 0.9474 no
C8 H8 0.9555 no
C11 H11B 0.9743 no
C11 H11A 0.9496 no
C12 H12 0.9509 no
C13 H13 0.9612 no
C14 H14 0.9595 no
C15 H15A 0.9616 no
C15 H15B 0.9629 no
C16 H16 0.9682 no
C17 H17B 0.9541 no
C17 H17A 0.9590 no
C18 H18B 0.9540 no
C18 H18A 0.9517 no
C20 H20B 0.9529 no
C20 H20A 0.9624 no
C22 H22 0.9756 no
C23 H23B 0.9600 no
C23 H23A 0.9664 no
C1P C6P 1.393(6) no
C1P C2P 1.408(5) no
C1P C11P 1.503(6) no
C2P C21P 1.517(6) no
C2P C3P 1.389(6) no
C3P C4P 1.381(6) no
C4P C5P 1.372(7) no
C5P C6P 1.373(7) no
C4P H4P 0.9476 no
C5P H5P 0.9531 no
C6P H6P 0.9499 no
C211 H21B 0.9655 no
C211 H21C 0.9510 no
C211 H21A 0.9487 no
C311 H31B 0.9793 no
C311 H31C 0.9475 no
C311 H31A 0.9491 no

loop_
_geom_hbond_atom_site_label_D
_geom_hbond_atom_site_label_H
_geom_hbond_atom_site_label_A
_geom_hbond_site_symmetry_A
_geom_hbond_distance_DH
_geom_hbond_distance_HA
_geom_hbond_distance_DA
_geom_hbond_angle_DHA
_geom_hbond_publ_flag
N19 H19 O21P 3_456 0.96(5) 1.82(5) 2.776(5) 174(4) yes
O11P H11P O22P 3_455 1.01(9) 1.57(9) 2.563(5) 169(9) yes
O1W H11W O2W . 0.95 2.08 2.919(6) 146 yes
O1W H12W O21P 3_456 1.01 1.98 2.921(5) 153 yes
O2W H21W O22P 1_556 0.93 2.06 2.984(6) 177 yes
O2W H22W O21P . 0.89 2.06 2.943(6) 172 yes
C1 H1 O1W . 0.97 2.48 3.408(6) 160 no
C4 H4 O25 . 0.95 2.40 2.936(5) 116 no
C6P H6P O11P . 0.95 2.35 2.692(6) 101 no
C13 H13 O25 2_564 0.96 2.50 3.301(5) 141 no
C14 H14 O32P 1_455 0.96 2.54 3.429(6) 154 no
C15 H15A O2W 3_456 0.96 2.52 3.361(6) 146 no
C17 H17B O11P 1_556 0.95 2.56 3.464(5) 158 no
C20 H20B O12P 3_456 0.95 2.58 3.113(6) 115 no
C211 H21C O1W . 0.95 2.55 3.364(6) 144 no
C23 H23B O31 1_455 0.96 2.40 3.245(6) 147 no

loop_
_geom_torsion_atom_site_label_1
_geom_torsion_atom_site_label_2
_geom_torsion_atom_site_label_3
_geom_torsion_atom_site_label_4
_geom_torsion
_geom_torsion_publ_flag
C211 O21 C2 C1 5.7(7) no
C211 O21 C2 C3 -173.6(4) no
C23 O24 C12 C11 172.2(4) no
C23 O24 C12 C13 -66.1(5) no
C12 O24 C23 C22 86.2(6) no
C311 O31 C3 C2 179.0(5) no
C311 O31 C3 C4 0.2(7) no
C10 N9 C5 C4 16.2(7) no
C5 N9 C8 C13 -110.8(3) no
C10 N9 C8 C7 170.8(3) no
C10 N9 C8 C13 46.3(4) no
C5 N9 C10 O25 -19.3(7) no
C8 N9 C5 C4 171.1(4) no
C8 N9 C5 C6 -7.9(5) no
C8 N9 C10 O25 -172.0(4) no
C10 N9 C5 C6 -162.8(4) no
C5 N9 C8 C7 13.7(4) no
C5 N9 C10 C11 162.1(4) no
C8 N9 C10 C11 9.4(5) no
C20 N19 C16 C7 115.0(4) no
C18 N19 C16 C15 -134.7(3) no
C16 N19 C20 C21 -45.7(5) no
C20 N19 C16 C15 -10.6(5) no
C18 N19 C16 C7 -9.0(4) no
C16 N19 C18 C17 -16.9(4) no
C20 N19 C18 C17 -141.9(3) no
C18 N19 C20 C21 75.6(5) no
O32P N31P C3P C2P 152.3(5) no
O31P N31P C3P C2P -28.1(7) no
O31P N31P C3P C4P 150.4(5) no
O32P N31P C3P C4P -29.2(6) no
C6 C1 C2 O21 179.2(5) no
C2 C1 C6 C5 -0.6(7) no
C2 C1 C6 C7 -176.7(4) no
C6 C1 C2 C3 -1.6(7) no
O21 C2 C3 O31 2.7(7) no
C1 C2 C3 C4 2.1(8) no
O21 C2 C3 C4 -178.5(4) no
C1 C2 C3 O31 -176.6(4) no
C2 C3 C4 C5 -0.4(7) no
O31 C3 C4 C5 178.3(4) no
C3 C4 C5 C6 -1.9(7) no
C3 C4 C5 N9 179.2(4) no
C4 C5 C6 C7 179.2(4) no
N9 C5 C6 C7 -1.8(5) no
C4 C5 C6 C1 2.4(7) no
N9 C5 C6 C1 -178.5(4) no
C1 C6 C7 C16 -50.0(6) no
C1 C6 C7 C8 -173.7(4) no
C1 C6 C7 C17 66.1(6) no
C5 C6 C7 C17 -110.3(4) no
C5 C6 C7 C8 9.9(4) no
C5 C6 C7 C16 133.7(4) no
C16 C7 C8 N9 -138.2(3) no
C17 C7 C8 C13 -137.2(3) no
C16 C7 C8 C13 -22.4(5) no
C17 C7 C8 N9 107.0(3) no
C6 C7 C8 C13 102.1(4) no
C8 C7 C16 C15 32.4(5) no
C6 C7 C17 C18 -165.3(3) no
C8 C7 C17 C18 80.3(4) no
C17 C7 C16 C15 152.9(4) no
C6 C7 C16 N19 152.9(3) no
C6 C7 C16 C15 -84.9(4) no
C8 C7 C16 N19 -89.8(4) no
C6 C7 C8 N9 -13.8(4) no
C17 C7 C16 N19 30.7(4) no
C16 C7 C17 C18 -41.7(4) no
C7 C8 C13 C14 37.2(5) no
N9 C8 C13 C12 -73.4(4) no
N9 C8 C13 C14 153.2(3) no
C7 C8 C13 C12 170.6(3) no
N9 C10 C11 C12 -40.2(6) no
O25 C10 C11 C12 141.2(4) no
C10 C11 C12 O24 135.5(4) no
C10 C11 C12 C13 10.6(6) no
O24 C12 C13 C8 -74.7(4) no
C11 C12 C13 C14 174.2(4) no
O24 C12 C13 C14 55.3(5) no
C11 C12 C13 C8 44.2(4) no
C8 C13 C14 C21 61.8(4) no
C12 C13 C14 C21 -65.1(5) no
C12 C13 C14 C15 173.6(4) no
C8 C13 C14 C15 -59.4(4) no
C15 C14 C21 C22 176.1(5) no
C13 C14 C21 C22 56.8(6) no
C13 C14 C21 C20 -122.4(4) no
C15 C14 C21 C20 -3.1(5) no
C21 C14 C15 C16 -55.0(5) no
C13 C14 C15 C16 68.7(4) no
C14 C15 C16 C7 -56.9(5) no
C14 C15 C16 N19 62.4(4) no
C7 C17 C18 N19 36.6(4) no
N19 C20 C21 C14 53.6(5) no
N19 C20 C21 C22 -125.5(5) no
C20 C21 C22 C23 177.0(5) no
C14 C21 C22 C23 -2.1(8) no
C21 C22 C23 O24 -64.2(7) no
C11P C1P C2P C3P 174.6(4) no
C11P C1P C2P C21P -4.1(6) no
C2P C1P C6P C5P 1.4(7) no
C11P C1P C6P C5P -174.9(5) no
C2P C1P C11P O11P 178.3(4) no
C6P C1P C2P C3P -1.7(6) no
C6P C1P C2P C21P 179.6(4) no
C6P C1P C11P O12P 174.4(5) no
C6P C1P C11P O11P -5.4(6) no
C2P C1P C11P O12P -1.9(7) no
C1P C2P C3P C4P 1.2(7) no
C1P C2P C3P N31P 179.5(4) no
C1P C2P C21P O21P -79.6(5) no
C21P C2P C3P N31P -1.8(7) no
C21P C2P C3P C4P 179.8(6) no
C3P C2P C21P O22P -76.5(6) no
C1P C2P C21P O22P 102.1(5) no
C3P C2P C21P O21P 101.8(5) no
N31P C3P C4P C5P -178.6(5) no
C2P C3P C4P C5P -0.2(8) no
C3P C4P C5P C6P -0.2(8) no
C4P C5P C6P C1P -0.4(8) no

loop_
_cod_related_entry_id
_cod_related_entry_database
_cod_related_entry_code
1 ChemSpider 21180557
